data_7006682
loop_
_publ_author_name
'Thirumurugan, A.'
'Avinash, M. B.'
'Rao, C. N. R.'

_publ_section_title
;
 1, 2-, 1, 3- and 1, 4-Cyclohexanedicarboxylates of Cd and Mn with
 chain and layered structures.
;
_journal_issue 1
_journal_name_full 'Dalton transactions (Cambridge, England : 2003)'
_journal_page_first 221
_journal_page_last 228
_journal_paper_doi 10.1039/b512843a
_journal_year 2006
_chemical_formula_sum 'C40 H36 Cd2 N4 O8'
_chemical_formula_weight 925.53
_chemical_name_systematic
;
?
;
_space_group_IT_number 14
_symmetry_cell_setting monoclinic
_symmetry_space_group_name_Hall '-P 2yn'
_symmetry_space_group_name_H-M 'P 1 21/n 1'
_atom_sites_solution_hydrogens geom
_atom_sites_solution_primary direct
_atom_sites_solution_secondary difmap
_audit_creation_method SHELXL-97
_cell_angle_alpha 90.00
_cell_angle_beta 104.89
_cell_angle_gamma 90.00
_cell_formula_units_Z 4
_cell_length_a 11.6099(2)
_cell_length_b 17.0455(2)
_cell_length_c 18.5687(2)
_cell_measurement_temperature 293(2)
_cell_volume 3551.29(8)
_computing_cell_refinement 'Siemens XSCANS'
_computing_data_collection 'Siemens XSCANS'
_computing_data_reduction 'Siemens SHELXTL'
_computing_molecular_graphics DIAMOND
_computing_publication_material 'Siemens SHELXTL'
_computing_structure_refinement 'SHELXL-97 (Sheldrick, 1997)'
_computing_structure_solution 'SHELXL-97 (Sheldrick, 1997)'
_diffrn_ambient_temperature 293(2)
_diffrn_measured_fraction_theta_full 0.997
_diffrn_measured_fraction_theta_max 0.997
_diffrn_measurement_device_type 'Siemens SMART-CCD'
_diffrn_measurement_method 'w scans'
_diffrn_radiation_monochromator graphite
_diffrn_radiation_source 'fine-focus sealed tube'
_diffrn_radiation_type MoK\a
_diffrn_radiation_wavelength 0.71073
_diffrn_reflns_av_R_equivalents 0.0416
_diffrn_reflns_av_sigmaI/netI 0.0404
_diffrn_reflns_limit_h_max 12
_diffrn_reflns_limit_h_min -12
_diffrn_reflns_limit_k_max 18
_diffrn_reflns_limit_k_min -17
_diffrn_reflns_limit_l_max 17
_diffrn_reflns_limit_l_min -20
_diffrn_reflns_number 14758
_diffrn_reflns_theta_full 23.26
_diffrn_reflns_theta_max 23.26
_diffrn_reflns_theta_min 1.65
_diffrn_standards_decay_% 0
_exptl_absorpt_coefficient_mu 1.259
_exptl_absorpt_correction_T_max 0.838
_exptl_absorpt_correction_T_min 0.626
_exptl_absorpt_correction_type empirical
_exptl_absorpt_process_details SADABS
_exptl_crystal_colour colourless
_exptl_crystal_density_diffrn 1.731
_exptl_crystal_density_method 'not measured'
_exptl_crystal_description rod
_exptl_crystal_F_000 1856
_exptl_crystal_size_max 0.38
_exptl_crystal_size_mid 0.32
_exptl_crystal_size_min 0.14
_refine_diff_density_max 1.385
_refine_diff_density_min -0.842
_refine_diff_density_rms 0.111
_refine_ls_extinction_method none
_refine_ls_goodness_of_fit_ref 1.063
_refine_ls_hydrogen_treatment constr
_refine_ls_matrix_type full
_refine_ls_number_parameters 462
_refine_ls_number_reflns 5076
_refine_ls_number_restraints 0
_refine_ls_restrained_S_all 1.063
_refine_ls_R_factor_all 0.0556
_refine_ls_R_factor_gt 0.0500
_refine_ls_shift/su_max 0.000
_refine_ls_shift/su_mean 0.000
_refine_ls_structure_factor_coef Fsqd
_refine_ls_weighting_details 'calc w=1/[\s^2^(Fo^2^)+(0.0665P)^2^+13.3409P] where P=(Fo^2^+2Fc^2^)/3'
_refine_ls_weighting_scheme calc
_refine_ls_wR_factor_gt 0.1336
_refine_ls_wR_factor_ref 0.1375
_reflns_number_gt 4509
_reflns_number_total 5076
_reflns_threshold_expression >2sigma(I)
_cod_data_source_file b512843a.txt
_cod_data_source_block sadacompoundVII
_cod_depositor_comments
;
The following automatic conversions were performed:
'_symmetry_cell_setting' value 'Monoclinic' changed to 'monoclinic'
according to '/home/saulius/struct/CIF-dictionaries/cif_core.dic'
dictionary named 'cif_core.dic' version 2.4.1 from 2010-06-29.

Automatic conversion script
Id: cif_fix_enum 1527 2010-12-29 10:47:43Z saulius 
;
_cod_original_cell_volume 3551.32(8)
_cod_original_sg_symbol_H-M P2(1)/n
_cod_database_code 7006682

loop_
_symmetry_equiv_pos_as_xyz
'x, y, z'
'-x+1/2, y+1/2, -z+1/2'
'-x, -y, -z'
'x-1/2, -y-1/2, z-1/2'

loop_
_atom_site_label
_atom_site_type_symbol
_atom_site_fract_x
_atom_site_fract_y
_atom_site_fract_z
_atom_site_U_iso_or_equiv
_atom_site_adp_type
_atom_site_occupancy
_atom_site_symmetry_multiplicity
_atom_site_calc_flag
_atom_site_refinement_flags
_atom_site_disorder_assembly
_atom_site_disorder_group
C1 C 0.5238(7) 0.2311(5) 0.0733(5) 0.065(2) Uani 1 1 d . . .
H1 H 0.5333 0.2125 0.1216 0.078 Uiso 1 1 calc R . .
C2 C 0.4183(7) 0.2123(5) 0.0192(5) 0.068(2) Uani 1 1 d . . .
H2 H 0.3583 0.1841 0.0324 0.082 Uiso 1 1 calc R . .
C3 C 0.4048(7) 0.2353(5) -0.0516(5) 0.067(2) Uani 1 1 d . . .
H3 H 0.3367 0.2213 -0.0881 0.080 Uiso 1 1 calc R . .
C4 C 0.4940(6) 0.2807(4) -0.0703(4) 0.0529(17) Uani 1 1 d . . .
C5 C 0.4861(8) 0.3079(5) -0.1441(4) 0.069(2) Uani 1 1 d . . .
H5 H 0.4189 0.2958 -0.1820 0.083 Uiso 1 1 calc R . .
C6 C 0.5718(7) 0.3499(5) -0.1596(4) 0.068(2) Uani 1 1 d . . .
H6 H 0.5655 0.3650 -0.2086 0.081 Uiso 1 1 calc R . .
C7 C 0.6759(6) 0.3731(4) -0.1017(4) 0.0539(17) Uani 1 1 d . . .
C8 C 0.7655(8) 0.4204(5) -0.1163(4) 0.067(2) Uani 1 1 d . . .
H8 H 0.7608 0.4378 -0.1644 0.081 Uiso 1 1 calc R . .
C9 C 0.8604(7) 0.4407(5) -0.0585(5) 0.068(2) Uani 1 1 d . . .
H9 H 0.9210 0.4722 -0.0669 0.081 Uiso 1 1 calc R . .
C10 C 0.8650(6) 0.4134(4) 0.0135(4) 0.0566(18) Uani 1 1 d . . .
H10 H 0.9292 0.4283 0.0524 0.068 Uiso 1 1 calc R . .
C11 C 0.6877(5) 0.3478(4) -0.0282(3) 0.0403(14) Uani 1 1 d . . .
C12 C 0.5954(5) 0.2992(4) -0.0120(3) 0.0422(15) Uani 1 1 d . . .
C21 C 0.9293(6) 0.2277(4) -0.0545(4) 0.0589(19) Uani 1 1 d . . .
H21 H 0.8855 0.1949 -0.0316 0.071 Uiso 1 1 calc R . .
C22 C 0.8915(8) 0.2377(5) -0.1315(5) 0.071(2) Uani 1 1 d . . .
H22 H 0.8224 0.2133 -0.1589 0.085 Uiso 1 1 calc R . .
C23 C 0.9568(8) 0.2835(6) -0.1664(5) 0.075(2) Uani 1 1 d . . .
H23 H 0.9339 0.2893 -0.2179 0.090 Uiso 1 1 calc R . .
C24 C 1.0581(7) 0.3215(4) -0.1245(4) 0.0584(19) Uani 1 1 d . . .
C25 C 1.1289(9) 0.3728(5) -0.1570(5) 0.078(2) Uani 1 1 d . . .
H25 H 1.1086 0.3801 -0.2084 0.093 Uiso 1 1 calc R . .
C26 C 1.2238(9) 0.4104(5) -0.1147(5) 0.078(3) Uani 1 1 d . . .
H26 H 1.2676 0.4439 -0.1370 0.094 Uiso 1 1 calc R . .
C27 C 1.2585(7) 0.3997(4) -0.0360(5) 0.060(2) Uani 1 1 d . . .
C28 C 1.3617(7) 0.4351(5) 0.0107(6) 0.076(2) Uani 1 1 d . . .
H28 H 1.4079 0.4689 -0.0095 0.091 Uiso 1 1 calc R . .
C29 C 1.3922(7) 0.4199(5) 0.0833(6) 0.078(3) Uani 1 1 d . . .
H29 H 1.4608 0.4422 0.1137 0.094 Uiso 1 1 calc R . .
C30 C 1.3212(6) 0.3703(5) 0.1143(5) 0.067(2) Uani 1 1 d . . .
H30 H 1.3434 0.3609 0.1653 0.081 Uiso 1 1 calc R . .
C31 C 1.1931(5) 0.3491(4) -0.0014(4) 0.0443(15) Uani 1 1 d . . .
C32 C 1.0900(6) 0.3103(4) -0.0466(4) 0.0430(15) Uani 1 1 d . . .
C41 C 0.8664(7) 0.1536(4) 0.1499(4) 0.0566(18) Uani 1 1 d . . .
C42 C 0.8988(10) 0.0694(5) 0.1558(5) 0.087(3) Uani 1 1 d . . .
H42 H 0.9830 0.0683 0.1833 0.104 Uiso 1 1 calc R . .
C43 C 0.8951(13) 0.0321(5) 0.0836(6) 0.121(5) Uani 1 1 d . . .
H43A H 0.8164 0.0399 0.0507 0.145 Uiso 1 1 calc R . .
H43B H 0.9517 0.0587 0.0616 0.145 Uiso 1 1 calc R . .
C44 C 0.9219(12) -0.0519(6) 0.0873(6) 0.108(4) Uani 1 1 d . . .
H44A H 1.0066 -0.0593 0.1089 0.129 Uiso 1 1 calc R . .
H44B H 0.9026 -0.0732 0.0372 0.129 Uiso 1 1 calc R . .
C45 C 0.8532(13) -0.0963(5) 0.1331(6) 0.114(4) Uani 1 1 d . . .
H45A H 0.7703 -0.0995 0.1053 0.137 Uiso 1 1 calc R . .
H45B H 0.8841 -0.1493 0.1410 0.137 Uiso 1 1 calc R . .
C46 C 0.8349(9) 0.0232(5) 0.2036(5) 0.073(2) Uani 1 1 d . . .
H46A H 0.8587 0.0431 0.2542 0.088 Uiso 1 1 calc R . .
H46B H 0.7497 0.0314 0.1850 0.088 Uiso 1 1 calc R . .
C47 C 0.8595(12) -0.0606(5) 0.2047(5) 0.100(4) Uani 1 1 d . . .
H47 H 0.9443 -0.0640 0.2306 0.120 Uiso 1 1 calc R . .
C48 C 0.7985(8) -0.1042(5) 0.2562(5) 0.069(2) Uani 1 1 d . . .
C51 C 1.0774(7) 0.3616(5) 0.2230(4) 0.0614(19) Uani 1 1 d . . .
C52 C 1.0770(13) 0.4208(8) 0.2823(6) 0.131(5) Uani 1 1 d . . .
H52 H 1.0037 0.4493 0.2588 0.157 Uiso 1 1 calc R . .
C53 C 1.0499(15) 0.3955(10) 0.3466(9) 0.162(6) Uiso 1 1 d . . .
H53A H 1.1039 0.3528 0.3667 0.194 Uiso 1 1 calc R . .
H53B H 0.9703 0.3734 0.3323 0.194 Uiso 1 1 calc R . .
C54 C 1.1608(10) 0.4804(6) 0.2856(6) 0.098(3) Uiso 1 1 d . . .
H54A H 1.1366 0.5108 0.2400 0.117 Uiso 1 1 calc R . .
H54B H 1.2365 0.4560 0.2860 0.117 Uiso 1 1 calc R . .
C55 C 1.0539(13) 0.4533(9) 0.4096(9) 0.140(5) Uiso 1 1 d . . .
H55A H 0.9774 0.4794 0.4015 0.169 Uiso 1 1 calc R . .
H55B H 1.0687 0.4251 0.4565 0.169 Uiso 1 1 calc R . .
C56 C 1.1810(13) 0.5359(9) 0.3497(8) 0.129(4) Uiso 1 1 d . . .
H56 H 1.1070 0.5649 0.3292 0.155 Uiso 1 1 calc R . .
C57 C 1.1476(14) 0.5121(9) 0.4138(8) 0.144(5) Uiso 1 1 d . . .
H57A H 1.1236 0.5588 0.4359 0.172 Uiso 1 1 calc R . .
H57B H 1.2189 0.4925 0.4488 0.172 Uiso 1 1 calc R . .
C58 C 1.2567(7) 0.6037(5) 0.3500(5) 0.067(2) Uani 1 1 d . . .
N1 N 0.6099(5) 0.2738(3) 0.0585(3) 0.0472(13) Uani 1 1 d . . .
N2 N 0.7826(4) 0.3678(3) 0.0285(3) 0.0441(12) Uani 1 1 d . . .
N3 N 1.0254(5) 0.2631(3) -0.0124(3) 0.0451(13) Uani 1 1 d . . .
N4 N 1.2235(5) 0.3364(3) 0.0732(3) 0.0494(13) Uani 1 1 d . . .
O1 O 0.7939(6) 0.1800(3) 0.1813(3) 0.0700(15) Uani 1 1 d . . .
O2 O 0.9174(5) 0.1981(3) 0.1128(4) 0.0814(18) Uani 1 1 d . . .
O3 O 0.7510(8) -0.1688(4) 0.2386(4) 0.112(3) Uani 1 1 d . . .
O4 O 0.8084(5) -0.0770(3) 0.3199(3) 0.0730(16) Uani 1 1 d . . .
O5 O 1.1613(6) 0.3153(4) 0.2261(3) 0.0836(18) Uani 1 1 d . . .
O6 O 0.9884(5) 0.3573(4) 0.1703(3) 0.0888(19) Uani 1 1 d . . .
O7 O 1.2820(8) 0.6231(6) 0.2947(4) 0.132(3) Uani 1 1 d . . .
O8 O 1.2930(6) 0.6412(4) 0.4096(4) 0.096(2) Uani 1 1 d . . .
Cd1 Cd 0.79060(4) 0.31193(3) 0.14629(3) 0.04486(18) Uani 1 1 d . . .
Cd2 Cd 1.10476(4) 0.24220(3) 0.11886(3) 0.04553(18) Uani 1 1 d . . .

loop_
_atom_site_aniso_label
_atom_site_aniso_U_11
_atom_site_aniso_U_22
_atom_site_aniso_U_33
_atom_site_aniso_U_23
_atom_site_aniso_U_13
_atom_site_aniso_U_12
C1 0.072(5) 0.062(5) 0.068(5) 0.004(4) 0.032(4) -0.012(4)
C2 0.057(5) 0.057(5) 0.097(7) -0.004(5) 0.028(5) -0.013(4)
C3 0.050(4) 0.061(5) 0.087(6) -0.020(4) 0.013(4) -0.008(4)
C4 0.047(4) 0.049(4) 0.060(5) -0.013(3) 0.007(3) 0.000(3)
C5 0.064(5) 0.086(6) 0.045(4) -0.011(4) -0.007(4) 0.007(4)
C6 0.068(5) 0.086(6) 0.043(4) 0.000(4) 0.004(4) -0.003(5)
C7 0.058(4) 0.060(4) 0.045(4) 0.004(3) 0.015(3) 0.005(4)
C8 0.086(6) 0.071(5) 0.053(4) 0.006(4) 0.030(4) -0.011(4)
C9 0.069(5) 0.060(5) 0.081(6) 0.010(4) 0.033(4) -0.011(4)
C10 0.054(4) 0.053(4) 0.063(5) -0.005(4) 0.016(3) -0.009(3)
C11 0.043(3) 0.040(3) 0.038(3) -0.002(3) 0.009(3) 0.005(3)
C12 0.042(3) 0.042(3) 0.042(4) -0.009(3) 0.012(3) 0.002(3)
C21 0.049(4) 0.059(4) 0.063(5) -0.002(4) 0.005(4) -0.013(4)
C22 0.060(5) 0.079(6) 0.062(5) -0.008(4) -0.008(4) -0.009(4)
C23 0.081(6) 0.089(6) 0.048(4) 0.003(5) 0.004(4) 0.005(5)
C24 0.065(5) 0.057(4) 0.053(4) 0.011(4) 0.016(4) 0.013(4)
C25 0.096(7) 0.083(6) 0.063(5) 0.025(5) 0.035(5) 0.010(5)
C26 0.087(6) 0.070(5) 0.092(7) 0.023(5) 0.049(6) 0.002(5)
C27 0.056(4) 0.047(4) 0.088(6) 0.003(4) 0.035(4) -0.004(3)
C28 0.063(5) 0.059(5) 0.116(8) -0.001(5) 0.038(5) -0.014(4)
C29 0.050(5) 0.069(5) 0.113(8) -0.024(5) 0.016(5) -0.024(4)
C30 0.051(4) 0.065(5) 0.079(5) -0.007(4) 0.004(4) -0.004(4)
C31 0.043(3) 0.035(3) 0.057(4) -0.001(3) 0.016(3) 0.003(3)
C32 0.042(3) 0.040(3) 0.049(4) 0.003(3) 0.015(3) 0.008(3)
C41 0.063(5) 0.046(4) 0.056(4) 0.004(4) 0.008(4) -0.006(4)
C42 0.139(9) 0.052(5) 0.091(7) 0.008(5) 0.069(7) 0.003(5)
C43 0.236(15) 0.065(6) 0.090(7) -0.020(5) 0.090(9) -0.050(8)
C44 0.164(11) 0.081(7) 0.107(8) -0.023(6) 0.088(8) -0.020(7)
C45 0.201(13) 0.055(5) 0.120(9) -0.018(6) 0.103(9) -0.027(7)
C46 0.109(7) 0.058(5) 0.064(5) -0.002(4) 0.045(5) -0.002(5)
C47 0.184(11) 0.060(5) 0.072(6) 0.012(5) 0.058(7) -0.022(6)
C48 0.104(6) 0.051(5) 0.058(5) 0.008(4) 0.031(5) -0.011(4)
C51 0.059(5) 0.077(5) 0.044(4) -0.010(4) 0.005(4) -0.007(4)
C52 0.182(12) 0.141(10) 0.088(7) -0.071(8) 0.068(8) -0.086(10)
C58 0.075(5) 0.072(5) 0.058(5) -0.012(4) 0.024(4) -0.027(4)
N1 0.051(3) 0.046(3) 0.048(3) -0.001(3) 0.019(3) -0.005(3)
N2 0.043(3) 0.045(3) 0.045(3) -0.002(2) 0.013(2) -0.003(2)
N3 0.043(3) 0.045(3) 0.045(3) 0.002(2) 0.006(2) 0.000(2)
N4 0.041(3) 0.046(3) 0.059(4) -0.007(3) 0.009(3) -0.007(3)
O1 0.098(4) 0.058(3) 0.060(3) 0.006(3) 0.031(3) 0.012(3)
O2 0.065(3) 0.077(4) 0.101(5) 0.038(3) 0.019(3) -0.018(3)
O3 0.187(8) 0.086(5) 0.066(4) -0.001(4) 0.038(5) -0.062(5)
O4 0.107(4) 0.054(3) 0.072(4) 0.006(3) 0.048(3) -0.012(3)
O5 0.086(4) 0.102(5) 0.056(3) 0.002(3) 0.007(3) 0.029(4)
O6 0.058(3) 0.133(6) 0.062(3) -0.024(4) -0.008(3) -0.016(4)
O7 0.143(7) 0.191(9) 0.060(4) 0.012(5) 0.024(4) -0.062(6)
O8 0.128(5) 0.088(4) 0.087(4) -0.040(4) 0.055(4) -0.052(4)
Cd1 0.0514(3) 0.0436(3) 0.0378(3) -0.0054(2) 0.0084(2) 0.0027(2)
Cd2 0.0480(3) 0.0447(3) 0.0430(3) -0.0010(2) 0.0103(2) -0.0032(2)

loop_
_atom_type_symbol
_atom_type_description
_atom_type_scat_dispersion_real
_atom_type_scat_dispersion_imag
_atom_type_scat_source
C C 0.0033 0.0016 'International Tables Vol C Tables 4.2.6.8 and 6.1.1.4'
H H 0.0000 0.0000 'International Tables Vol C Tables 4.2.6.8 and 6.1.1.4'
N N 0.0061 0.0033 'International Tables Vol C Tables 4.2.6.8 and 6.1.1.4'
O O 0.0106 0.0060 'International Tables Vol C Tables 4.2.6.8 and 6.1.1.4'
Cd Cd -0.8075 1.2024 'International Tables Vol C Tables 4.2.6.8 and 6.1.1.4'

loop_
_geom_angle_atom_site_label_1
_geom_angle_atom_site_label_2
_geom_angle_atom_site_label_3
_geom_angle
_geom_angle_site_symmetry_1
_geom_angle_site_symmetry_3
_geom_angle_publ_flag
N1 C1 C2 122.9(8) . . ?
C3 C2 C1 119.7(7) . . ?
C2 C3 C4 119.6(8) . . ?
C3 C4 C12 117.0(7) . . ?
C3 C4 C5 123.1(7) . . ?
C12 C4 C5 119.9(7) . . ?
C6 C5 C4 121.4(7) . . ?
C5 C6 C7 121.2(7) . . ?
C8 C7 C11 118.3(7) . . ?
C8 C7 C6 122.3(7) . . ?
C11 C7 C6 119.4(7) . . ?
C9 C8 C7 118.9(7) . . ?
C8 C9 C10 119.2(7) . . ?
N2 C10 C9 123.1(7) . . ?
N2 C11 C7 122.3(6) . . ?
N2 C11 C12 118.6(5) . . ?
C7 C11 C12 119.1(6) . . ?
N1 C12 C4 122.9(6) . . ?
N1 C12 C11 118.1(6) . . ?
C4 C12 C11 118.9(6) . . ?
N3 C21 C22 122.9(7) . . ?
C23 C22 C21 119.4(8) . . ?
C22 C23 C24 119.7(8) . . ?
C23 C24 C32 118.1(7) . . ?
C23 C24 C25 122.8(8) . . ?
C32 C24 C25 119.1(8) . . ?
C26 C25 C24 121.2(8) . . ?
C25 C26 C27 120.9(7) . . ?
C31 C27 C28 116.8(8) . . ?
C31 C27 C26 120.2(7) . . ?
C28 C27 C26 122.9(7) . . ?
C29 C28 C27 120.0(8) . . ?
C28 C29 C30 120.1(8) . . ?
N4 C30 C29 122.2(8) . . ?
N4 C31 C27 122.3(6) . . ?
N4 C31 C32 118.9(6) . . ?
C27 C31 C32 118.8(6) . . ?
N3 C32 C24 121.8(6) . . ?
N3 C32 C31 118.4(6) . . ?
C24 C32 C31 119.8(6) . . ?
O1 C41 O2 120.7(7) . . ?
O1 C41 C42 120.9(7) . . ?
O2 C41 C42 118.3(8) . . ?
C43 C42 C41 113.8(8) . . ?
C43 C42 C46 113.9(8) . . ?
C41 C42 C46 113.1(7) . . ?
C44 C43 C42 115.0(9) . . ?
C43 C44 C45 112.3(9) . . ?
C47 C45 C44 113.5(9) . . ?
C47 C46 C42 113.2(7) . . ?
C45 C47 C46 115.9(8) . . ?
C45 C47 C48 116.8(8) . . ?
C46 C47 C48 111.5(8) . . ?
O3 C48 O4 120.4(7) . . ?
O3 C48 C47 121.0(8) . . ?
O4 C48 C47 118.1(8) . . ?
O3 C48 Cd1 59.1(4) . 2_645 ?
O4 C48 Cd1 61.4(4) . 2_645 ?
C47 C48 Cd1 174.7(7) . 2_645 ?
O6 C51 O5 119.1(8) . . ?
O6 C51 C52 117.8(9) . . ?
O5 C51 C52 123.0(9) . . ?
C53 C52 C54 120.1(11) . . ?
C53 C52 C51 118.1(12) . . ?
C54 C52 C51 112.9(9) . . ?
C52 C53 C55 119.6(14) . . ?
C52 C54 C56 117.5(10) . . ?
C57 C55 C53 111.1(14) . . ?
C57 C56 C58 121.7(13) . . ?
C57 C56 C54 118.2(13) . . ?
C58 C56 C54 118.7(11) . . ?
C56 C57 C55 120.9(14) . . ?
O7 C58 O8 121.3(8) . . ?
O7 C58 C56 120.2(9) . . ?
O8 C58 C56 118.5(9) . . ?
C1 N1 C12 117.8(6) . . ?
C1 N1 Cd1 125.9(5) . . ?
C12 N1 Cd1 116.3(4) . . ?
C10 N2 C11 118.2(6) . . ?
C10 N2 Cd1 125.1(5) . . ?
C11 N2 Cd1 116.6(4) . . ?
C21 N3 C32 118.1(6) . . ?
C21 N3 Cd2 125.1(5) . . ?
C32 N3 Cd2 116.6(4) . . ?
C30 N4 C31 118.6(6) . . ?
C30 N4 Cd2 124.8(5) . . ?
C31 N4 Cd2 116.4(4) . . ?
C41 O1 Cd1 100.7(5) . . ?
C41 O2 Cd2 138.0(5) . . ?
C41 O2 Cd1 86.8(5) . . ?
Cd2 O2 Cd1 109.5(2) . . ?
C48 O3 Cd1 93.8(5) . 2_645 ?
C48 O4 Cd1 91.3(5) . 2_645 ?
C51 O5 Cd2 105.0(5) . . ?
C51 O6 Cd1 138.6(6) . . ?
C58 O8 Cd2 105.3(5) . 2_755 ?
O3 Cd1 O1 82.7(2) 2_655 . ?
O3 Cd1 O6 101.6(3) 2_655 . ?
O1 Cd1 O6 108.5(2) . . ?
O3 Cd1 N2 145.3(2) 2_655 . ?
O1 Cd1 N2 129.64(19) . . ?
O6 Cd1 N2 81.2(2) . . ?
O3 Cd1 O4 54.5(2) 2_655 2_655 ?
O1 Cd1 O4 131.75(19) . 2_655 ?
O6 Cd1 O4 101.7(2) . 2_655 ?
N2 Cd1 O4 90.96(18) . 2_655 ?
O3 Cd1 N1 108.1(3) 2_655 . ?
O1 Cd1 N1 82.9(2) . . ?
O6 Cd1 N1 149.34(19) . . ?
N2 Cd1 N1 70.15(17) . . ?
O4 Cd1 N1 89.9(2) 2_655 . ?
O3 Cd1 O2 125.9(2) 2_655 . ?
O1 Cd1 O2 51.72(18) . . ?
O6 Cd1 O2 72.9(2) . . ?
N2 Cd1 O2 88.23(18) . . ?
O4 Cd1 O2 174.58(19) 2_655 . ?
N1 Cd1 O2 94.90(19) . . ?
O3 Cd1 C48 27.1(2) 2_655 2_655 ?
O1 Cd1 C48 107.7(2) . 2_655 ?
O6 Cd1 C48 102.8(3) . 2_655 ?
N2 Cd1 C48 118.3(2) . 2_655 ?
O4 Cd1 C48 27.4(2) 2_655 2_655 ?
N1 Cd1 C48 100.4(2) . 2_655 ?
O2 Cd1 C48 152.6(2) . 2_655 ?
O8 Cd2 O2 107.1(3) 2_745 . ?
O8 Cd2 O5 125.0(2) 2_745 . ?
O2 Cd2 O5 106.2(2) . . ?
O8 Cd2 N3 87.9(2) 2_745 . ?
O2 Cd2 N3 83.5(2) . . ?
O5 Cd2 N3 138.5(2) . . ?
O8 Cd2 N4 92.5(2) 2_745 . ?
O2 Cd2 N4 145.96(19) . . ?
O5 Cd2 N4 83.2(2) . . ?
N3 Cd2 N4 69.42(18) . . ?

loop_
_geom_bond_atom_site_label_1
_geom_bond_atom_site_label_2
_geom_bond_distance
_geom_bond_site_symmetry_2
_geom_bond_publ_flag
C1 N1 1.321(9) . ?
C1 C2 1.407(12) . ?
C2 C3 1.341(12) . ?
C3 C4 1.406(11) . ?
C4 C12 1.414(9) . ?
C4 C5 1.427(11) . ?
C5 C6 1.316(12) . ?
C6 C7 1.451(10) . ?
C7 C8 1.396(10) . ?
C7 C11 1.404(9) . ?
C8 C9 1.370(12) . ?
C9 C10 1.404(11) . ?
C10 N2 1.317(8) . ?
C11 N2 1.358(8) . ?
C11 C12 1.447(9) . ?
C12 N1 1.348(8) . ?
C21 N3 1.331(9) . ?
C21 C22 1.394(11) . ?
C22 C23 1.361(12) . ?
C23 C24 1.392(11) . ?
C24 C32 1.411(10) . ?
C24 C25 1.436(11) . ?
C25 C26 1.341(13) . ?
C26 C27 1.425(12) . ?
C27 C31 1.409(9) . ?
C27 C28 1.420(12) . ?
C28 C29 1.329(13) . ?
C29 C30 1.403(12) . ?
C30 N4 1.326(9) . ?
C31 N4 1.356(9) . ?
C31 C32 1.434(9) . ?
C32 N3 1.363(8) . ?
C41 O1 1.225(9) . ?
C41 O2 1.271(9) . ?
C41 C42 1.481(11) . ?
C42 C43 1.474(12) . ?
C42 C46 1.516(11) . ?
C43 C44 1.463(14) . ?
C44 C45 1.510(13) . ?
C45 C47 1.446(13) . ?
C46 C47 1.456(12) . ?
C47 C48 1.522(11) . ?
C48 O3 1.238(10) . ?
C48 O4 1.247(9) . ?
C48 Cd1 2.712(7) 2_645 ?
C51 O6 1.230(9) . ?
C51 O5 1.244(9) . ?
C51 C52 1.493(12) . ?
C52 C53 1.379(18) . ?
C52 C54 1.397(14) . ?
C53 C55 1.522(19) . ?
C54 C56 1.491(16) . ?
C55 C57 1.466(18) . ?
C56 C57 1.404(18) . ?
C56 C58 1.451(15) . ?
C58 O7 1.186(10) . ?
C58 O8 1.254(9) . ?
N1 Cd1 2.393(6) . ?
N2 Cd1 2.365(5) . ?
N3 Cd2 2.400(5) . ?
N4 Cd2 2.408(5) . ?
O1 Cd1 2.339(5) . ?
O2 Cd2 2.276(5) . ?
O2 Cd1 2.605(7) . ?
O3 Cd1 2.332(6) 2_645 ?
O4 Cd1 2.381(5) 2_645 ?
O5 Cd2 2.298(6) . ?
O6 Cd1 2.355(6) . ?
O8 Cd2 2.230(6) 2_755 ?
Cd1 O3 2.332(6) 2_655 ?
Cd1 O4 2.381(5) 2_655 ?
Cd1 C48 2.712(7) 2_655 ?
Cd2 O8 2.230(6) 2_745 ?
